data_7013825
loop_
_publ_author_name
'King, Philippa'
'Cl\'erac, Rodolphe'
'Anson, Christopher E.'
'Powell, Annie K.'

_publ_section_title
;
 The building block approach to extended solids:
 3,5-pyrazoledicarboxylate coordination compounds of increasing
 dimensionality.
;
_journal_issue 6
_journal_name_full 'Dalton transactions (Cambridge, England : 2003)'
_journal_page_first 852
_journal_page_last 861
_journal_paper_doi 10.1039/b315067d
_journal_year 2004
_chemical_formula_sum 'C10 H6 Cu2 N4 Na2 O10'
_chemical_formula_weight 515.25
_chemical_name_systematic
;
?
;
_space_group_IT_number 2
_symmetry_cell_setting triclinic
_symmetry_space_group_name_Hall '-P 1'
_symmetry_space_group_name_H-M 'P -1'
_atom_sites_solution_hydrogens difmap
_atom_sites_solution_primary direct
_atom_sites_solution_secondary difmap
_audit_creation_method SHELXL-97
_cell_angle_alpha 111.01(3)
_cell_angle_beta 93.30(3)
_cell_angle_gamma 95.59(3)
_cell_formula_units_Z 1
_cell_length_a 3.5938(14)
_cell_length_b 9.659(4)
_cell_length_c 10.934(4)
_cell_measurement_reflns_used 2263
_cell_measurement_temperature 200(2)
_cell_volume 350.9(3)
_computing_cell_refinement 'X-Area 1.09 (Stoe & Cie GmbH, 2000)'
_computing_data_collection 'WinXpose 1.05 (Stoe & Cie GmbH, 2000)'
_computing_data_reduction 'X-Area 1.09 (Stoe & Cie GmbH, 2000)'
_computing_molecular_graphics 'XP: SHELXTL 5.1 (Bruker AXS Inc., 1997)'
_computing_publication_material 'XCIF: SHELXTL 5.1 (Bruker AXS Inc., 1997)'
_computing_structure_refinement 'XL: SHELXTL 5.1 (Bruker AXS Inc., 1997)'
_computing_structure_solution 'XS: SHELXTL 5.1 (Bruker AXS Inc., 1997)'
_diffrn_ambient_temperature 200(2)
_diffrn_detector_area_resol_mean 6.667
_diffrn_measured_fraction_theta_full 0.930
_diffrn_measured_fraction_theta_max 0.908
_diffrn_measurement_device_type 'Stoe IPDS II'
_diffrn_measurement_method 'area detector'
_diffrn_radiation_monochromator graphite
_diffrn_radiation_source 'rotating anode'
_diffrn_radiation_type MoK\a
_diffrn_radiation_wavelength 0.71073
_diffrn_reflns_av_R_equivalents 0.0451
_diffrn_reflns_av_sigmaI/netI 0.0385
_diffrn_reflns_limit_h_max 4
_diffrn_reflns_limit_h_min -4
_diffrn_reflns_limit_k_max 12
_diffrn_reflns_limit_k_min -12
_diffrn_reflns_limit_l_max 13
_diffrn_reflns_limit_l_min -13
_diffrn_reflns_number 2386
_diffrn_reflns_theta_full 25.00
_diffrn_reflns_theta_max 27.24
_diffrn_reflns_theta_min 3.54
_exptl_absorpt_coefficient_mu 3.167
_exptl_absorpt_correction_type none
_exptl_crystal_colour purple
_exptl_crystal_density_diffrn 2.438
_exptl_crystal_density_method 'not measured'
_exptl_crystal_description needle
_exptl_crystal_F_000 254
_exptl_crystal_size_max 0.25
_exptl_crystal_size_mid 0.07
_exptl_crystal_size_min 0.04
_refine_diff_density_max 0.664
_refine_diff_density_min -1.218
_refine_diff_density_rms 0.159
_refine_ls_extinction_coef 0.095(13)
_refine_ls_extinction_expression Fc^*^=kFc[1+0.001xFc^2^\l^3^/sin(2\q)]^-1/4^
_refine_ls_extinction_method SHELXL
_refine_ls_goodness_of_fit_ref 1.126
_refine_ls_hydrogen_treatment refall
_refine_ls_matrix_type full
_refine_ls_number_parameters 140
_refine_ls_number_reflns 1437
_refine_ls_number_restraints 0
_refine_ls_restrained_S_all 1.126
_refine_ls_R_factor_all 0.0457
_refine_ls_R_factor_gt 0.0404
_refine_ls_shift/su_max 0.000
_refine_ls_shift/su_mean 0.000
_refine_ls_structure_factor_coef Fsqd
_refine_ls_weighting_details 'calc w=1/[\s^2^(Fo^2^)+(0.0703P)^2^+0.3446P] where P=(Fo^2^+2Fc^2^)/3'
_refine_ls_weighting_scheme calc
_refine_ls_wR_factor_gt 0.1063
_refine_ls_wR_factor_ref 0.1105
_reflns_number_gt 1283
_reflns_number_total 1437
_reflns_threshold_expression >2sigma(I)
_cod_data_source_file b315067d.txt
_cod_data_source_block p8119
_cod_original_cell_volume 350.9(2)
_cod_database_code 7013825

loop_
_symmetry_equiv_pos_as_xyz
'x, y, z'
'-x, -y, -z'

loop_
_atom_site_label
_atom_site_type_symbol
_atom_site_fract_x
_atom_site_fract_y
_atom_site_fract_z
_atom_site_U_iso_or_equiv
_atom_site_adp_type
_atom_site_occupancy
_atom_site_symmetry_multiplicity
_atom_site_calc_flag
_atom_site_refinement_flags
_atom_site_disorder_assembly
_atom_site_disorder_group
Cu1 Cu 0.27889(11) 0.43725(4) 0.31624(4) 0.0140(2) Uani 1 1 d . . .
O1 O 0.2509(7) 0.2383(3) 0.1757(3) 0.0177(6) Uani 1 1 d . . .
O2 O 0.3793(7) 0.0063(3) 0.1371(3) 0.0178(6) Uani 1 1 d . . .
C1 C 0.3941(9) 0.1376(4) 0.2100(4) 0.0143(7) Uani 1 1 d . . .
C2 C 0.5713(9) 0.1945(4) 0.3482(4) 0.0131(7) Uani 1 1 d . . .
N1 N 0.5547(8) 0.3401(3) 0.4095(3) 0.0146(6) Uani 1 1 d . . .
N2 N 0.6969(8) 0.3815(4) 0.5346(3) 0.0152(6) Uani 1 1 d . . .
C3 C 0.7377(9) 0.1373(4) 0.4361(4) 0.0132(7) Uani 1 1 d . . .
H3 H 0.781(13) 0.030(6) 0.420(5) 0.020(12) Uiso 1 1 d . . .
C4 C 0.8125(9) 0.2625(4) 0.5535(4) 0.0140(7) Uani 1 1 d . . .
C5 C 0.9788(9) 0.2997(4) 0.6919(4) 0.0149(7) Uani 1 1 d . . .
O3 O 0.9726(7) 0.4412(3) 0.7676(3) 0.0191(6) Uani 1 1 d . . .
O4 O 1.1101(8) 0.2092(3) 0.7291(3) 0.0210(6) Uani 1 1 d . . .
Na1 Na 0.1740(4) 0.16807(17) -0.06276(16) 0.0184(4) Uani 1 1 d . . .
O5 O 0.7071(8) 0.3475(4) -0.0142(4) 0.0218(7) Uani 1 1 d . . .
H51 H 0.765(15) 0.401(7) 0.046(7) 0.022(15) Uiso 1 1 d . . .
H52 H 0.724(17) 0.363(7) -0.066(7) 0.03(2) Uiso 1 1 d . . .

loop_
_atom_site_aniso_label
_atom_site_aniso_U_11
_atom_site_aniso_U_22
_atom_site_aniso_U_33
_atom_site_aniso_U_23
_atom_site_aniso_U_13
_atom_site_aniso_U_12
Cu1 0.0174(3) 0.0120(3) 0.0112(3) 0.0028(2) -0.00262(16) 0.00345(17)
O1 0.0199(11) 0.0155(13) 0.0154(15) 0.0037(11) -0.0035(9) 0.0028(10)
O2 0.0189(12) 0.0139(13) 0.0163(16) 0.0006(11) -0.0005(10) 0.0027(9)
C1 0.0099(13) 0.0166(17) 0.016(2) 0.0060(14) 0.0001(11) 0.0011(12)
C2 0.0133(13) 0.0132(16) 0.0109(19) 0.0022(13) 0.0014(11) 0.0021(12)
N1 0.0180(13) 0.0109(14) 0.0126(17) 0.0021(12) -0.0017(11) 0.0011(11)
N2 0.0163(12) 0.0138(15) 0.0157(18) 0.0061(13) -0.0037(11) 0.0026(11)
C3 0.0153(14) 0.0145(17) 0.009(2) 0.0037(14) 0.0003(11) 0.0019(12)
C4 0.0127(13) 0.0158(17) 0.014(2) 0.0067(14) 0.0006(12) 0.0021(12)
C5 0.0153(14) 0.0165(17) 0.012(2) 0.0041(14) -0.0010(12) 0.0029(12)
O3 0.0255(13) 0.0148(13) 0.0137(15) 0.0012(11) -0.0044(10) 0.0064(10)
O4 0.0277(13) 0.0195(14) 0.0159(16) 0.0063(11) -0.0027(10) 0.0077(11)
Na1 0.0162(6) 0.0192(8) 0.0168(9) 0.0039(6) -0.0013(5) 0.0014(5)
O5 0.0255(14) 0.0215(17) 0.0152(19) 0.0047(15) -0.0012(12) -0.0018(11)

loop_
_atom_type_symbol
_atom_type_description
_atom_type_scat_dispersion_real
_atom_type_scat_dispersion_imag
_atom_type_scat_source
C C 0.0033 0.0016 'International Tables Vol C Tables 4.2.6.8 and 6.1.1.4'
H H 0.0000 0.0000 'International Tables Vol C Tables 4.2.6.8 and 6.1.1.4'
N N 0.0061 0.0033 'International Tables Vol C Tables 4.2.6.8 and 6.1.1.4'
O O 0.0106 0.0060 'International Tables Vol C Tables 4.2.6.8 and 6.1.1.4'
Na Na 0.0362 0.0249 'International Tables Vol C Tables 4.2.6.8 and 6.1.1.4'
Cu Cu 0.3201 1.2651 'International Tables Vol C Tables 4.2.6.8 and 6.1.1.4'

loop_
_geom_angle_atom_site_label_1
_geom_angle_atom_site_label_2
_geom_angle_atom_site_label_3
_geom_angle
_geom_angle_site_symmetry_1
_geom_angle_site_symmetry_3
_geom_angle_publ_flag
N2 Cu1 N1 93.82(14) 2_666 . yes
N2 Cu1 O1 173.68(12) 2_666 . yes
N1 Cu1 O1 80.95(13) . . yes
N2 Cu1 O3 80.81(12) 2_666 2_666 yes
N1 Cu1 O3 173.64(12) . 2_666 yes
O1 Cu1 O3 104.61(12) . 2_666 yes
N2 Cu1 N1 86.10(12) 2_666 1_455 yes
N1 Cu1 N1 90.27(12) . 1_455 yes
O1 Cu1 N1 90.35(11) . 1_455 yes
O3 Cu1 N1 92.76(10) 2_666 1_455 yes
N2 Cu1 O3 90.33(11) 2_666 2_766 yes
N1 Cu1 O3 90.76(11) . 2_766 yes
O1 Cu1 O3 93.28(10) . 2_766 yes
O3 Cu1 O3 85.88(10) 2_666 2_766 yes
N1 Cu1 O3 176.34(7) 1_455 2_766 yes
C1 O1 Cu1 115.4(2) . . ?
C1 O1 Na1 112.0(2) . . ?
Cu1 O1 Na1 129.63(14) . . yes
C1 O2 Na1 125.5(2) . 2 ?
C1 O2 Na1 135.7(2) . 2_655 ?
Na1 O2 Na1 97.62(11) 2 2_655 yes
O2 C1 O1 123.6(4) . . ?
O2 C1 C2 122.3(3) . . ?
O1 C1 C2 114.0(3) . . ?
N1 C2 C3 109.6(3) . . ?
N1 C2 C1 112.2(3) . . ?
C3 C2 C1 138.1(3) . . ?
C2 N1 N2 109.0(3) . . ?
C2 N1 Cu1 117.1(3) . . ?
N2 N1 Cu1 133.0(2) . . yes
N1 N2 C4 108.7(3) . . ?
N1 N2 Cu1 133.1(2) . 2_666 yes
C4 N2 Cu1 117.9(3) . 2_666 ?
C2 C3 C4 103.2(3) . . ?
C2 C3 H3 129(3) . . ?
C4 C3 H3 128(3) . . ?
N2 C4 C3 109.5(3) . . ?
N2 C4 C5 112.2(3) . . ?
C3 C4 C5 138.3(3) . . ?
O4 C5 O3 124.0(4) . . ?
O4 C5 C4 122.9(3) . . ?
O3 C5 C4 113.1(3) . . ?
C5 O3 Cu1 115.6(2) . 2_666 ?
C5 O4 Na1 135.7(3) . 1_656 ?
O5 Na1 O2 172.55(15) . 2 ?
O5 Na1 O2 83.56(11) . 2_655 ?
O2 Na1 O2 97.62(11) 2 2_655 ?
O5 Na1 O1 81.26(13) . . ?
O2 Na1 O1 105.53(12) 2 . ?
O2 Na1 O1 103.15(11) 2_655 . ?
O5 Na1 O4 84.01(13) . 1_454 ?
O2 Na1 O4 88.57(11) 2 1_454 ?
O2 Na1 O4 93.39(11) 2_655 1_454 ?
O1 Na1 O4 156.38(12) . 1_454 ?
O5 Na1 O5 96.28(13) . 1_455 ?
O2 Na1 O5 81.64(11) 2 1_455 ?
O2 Na1 O5 172.95(14) 2_655 1_455 ?
O1 Na1 O5 83.77(13) . 1_455 ?
O4 Na1 O5 79.59(13) 1_454 1_455 ?
O5 Na1 Na1 43.13(9) . 1_655 ?
O2 Na1 Na1 138.50(7) 2 1_655 ?
O2 Na1 Na1 40.88(7) 2_655 1_655 ?
O1 Na1 Na1 88.58(8) . 1_655 ?
O4 Na1 Na1 93.21(8) 1_454 1_655 ?
O5 Na1 Na1 139.42(8) 1_455 1_655 ?
O5 Na1 Na1 136.87(9) . 1_455 ?
O2 Na1 Na1 41.50(7) 2 1_455 ?
O2 Na1 Na1 139.12(7) 2_655 1_455 ?
O1 Na1 Na1 91.42(8) . 1_455 ?
O4 Na1 Na1 86.79(8) 1_454 1_455 ?
O5 Na1 Na1 40.58(8) 1_455 1_455 ?
Na1 Na1 Na1 180.00(11) 1_655 1_455 ?
O5 Na1 Na1 135.42(12) . 2 ?
O2 Na1 Na1 51.72(8) 2 2 ?
O2 Na1 Na1 76.12(9) 2_655 2 ?
O1 Na1 Na1 65.82(8) . 2 ?
O4 Na1 Na1 135.73(10) 1_454 2 ?
O5 Na1 Na1 108.43(11) 1_455 2 ?
Na1 Na1 Na1 104.40(5) 1_655 2 ?
Na1 Na1 Na1 75.60(5) 1_455 2 ?
Na1 O5 Na1 96.28(13) . 1_655 yes
Na1 O5 H51 125(5) . . ?
Na1 O5 H51 107(5) 1_655 . ?
Na1 O5 H52 106(6) . . ?
Na1 O5 H52 95(6) 1_655 . ?
H51 O5 H52 119(8) . . ?

loop_
_geom_bond_atom_site_label_1
_geom_bond_atom_site_label_2
_geom_bond_distance
_geom_bond_site_symmetry_2
_geom_bond_publ_flag
Cu1 N1 1.911(3) . yes
Cu1 N2 1.908(3) 2_666 yes
Cu1 O1 1.973(3) . yes
Cu1 O3 1.979(3) 2_666 yes
Cu1 N1 3.034(3) 1_455 yes
Cu1 O3 3.145(3) 2_766 yes
O1 C1 1.299(4) . ?
O1 Na1 2.439(4) . yes
O2 C1 1.226(5) . ?
O2 Na1 2.373(3) 2 ?
O2 Na1 2.402(3) 2_655 ?
C1 C2 1.489(5) . ?
C2 N1 1.333(5) . ?
C2 C3 1.402(5) . ?
N1 N2 1.334(4) . ?
N2 C4 1.338(5) . ?
N2 Cu1 1.908(3) 2_666 ?
C3 C4 1.403(5) . ?
C3 H3 1.01(5) . ?
C4 C5 1.497(5) . ?
C5 O4 1.211(5) . ?
C5 O3 1.324(5) . ?
O3 Cu1 1.979(3) 2_666 ?
O4 Na1 2.448(3) 1_656 ?
Na1 O2 2.373(3) 2 yes
Na1 O2 2.402(3) 2_655 yes
Na1 O4 2.448(3) 1_454 yes
Na1 O5 2.352(3) . yes
Na1 O5 2.472(4) 1_455 yes
Na1 Na1 3.5938(14) 1_655 ?
Na1 Na1 3.5938(14) 1_455 ?
Na1 Na1 4.073(3) 2 ?
O5 Na1 2.472(4) 1_655 ?
O5 H51 0.68(7) . ?
O5 H52 0.64(7) . ?

loop_
_geom_hbond_atom_site_label_D
_geom_hbond_atom_site_label_H
_geom_hbond_atom_site_label_A
_geom_hbond_distance_DH
_geom_hbond_distance_HA
_geom_hbond_distance_DA
_geom_hbond_angle_DHA
_geom_hbond_site_symmetry_A
O5 H51 O3 0.68(7) 2.15(7) 2.828(5) 172(6) 2_766
O5 H52 O3 0.64(7) 2.39(7) 3.011(5) 163(7) 1_554
